data_1507527
loop_
_publ_author_name
'Runcie, Karen A.'
'Taylor, Richard J. K.'

_publ_contact_author 'Professor R.J.K. Taylor'
_publ_section_title
;
 A Short and Efficient Route to Novel Scyphostatin Analogues
;
_journal_issue 21
_journal_name_full 'Organic Letters'
_journal_page_first 3237
_journal_paper_doi 10.1021/ol0164132
_journal_volume 3
_journal_year 2001
_chemical_formula_sum 'C11 H15 Br O4'
_chemical_formula_weight 291.14
_chemical_name_systematic ?
_space_group_IT_number 14
_symmetry_cell_setting monoclinic
_symmetry_space_group_name_Hall '-P 2yn'
_symmetry_space_group_name_H-M 'P 1 21/n 1'
_atom_sites_solution_hydrogens geom
_atom_sites_solution_primary direct
_atom_sites_solution_secondary difmap
_audit_creation_method SHELXL-97
_cell_angle_alpha 90.00
_cell_angle_beta 118.02(3)
_cell_angle_gamma 90.00
_cell_formula_units_Z 4
_cell_length_a 12.541(3)
_cell_length_b 8.7123(4)
_cell_length_c 12.566(3)
_cell_measurement_reflns_used 40
_cell_measurement_temperature 150(2)
_cell_measurement_theta_max 10.625
_cell_measurement_theta_min 8.52
_cell_volume 1212.0(5)
_computing_cell_refinement 'MSC/AFC Diffractometer Control'
_computing_data_collection 'MSC/AFC Diffractometer Control'
_computing_data_reduction 'teXsan (MSC,1992-1997)'
_computing_molecular_graphics 'Bruker SHELXTL'
_computing_publication_material 'Bruker SHELXTL'
_computing_structure_refinement 'SHELXL-97 (Sheldrick, 1997)'
_computing_structure_solution 'SHELXS-97 (Sheldrick, 1990)'
_diffrn_ambient_temperature 150(2)
_diffrn_measured_fraction_theta_full 0.996
_diffrn_measured_fraction_theta_max 0.996
_diffrn_measurement_device_type Rigaku-AFC6S
_diffrn_measurement_method \w--2\q
_diffrn_radiation_monochromator graphite
_diffrn_radiation_source 'fine-focus sealed tube'
_diffrn_radiation_type MoK\a
_diffrn_radiation_wavelength 0.71073
_diffrn_reflns_av_R_equivalents 0.0000
_diffrn_reflns_av_sigmaI/netI 0.0367
_diffrn_reflns_limit_h_max 14
_diffrn_reflns_limit_h_min 0
_diffrn_reflns_limit_k_max 10
_diffrn_reflns_limit_k_min 0
_diffrn_reflns_limit_l_max 13
_diffrn_reflns_limit_l_min -14
_diffrn_reflns_number 2131
_diffrn_reflns_theta_full 25.01
_diffrn_reflns_theta_max 25.01
_diffrn_reflns_theta_min 2.98
_diffrn_standards_interval_count 150
_diffrn_standards_number 3
_exptl_absorpt_coefficient_mu 3.388
_exptl_absorpt_correction_T_max 1.0
_exptl_absorpt_correction_T_min 0.7967
_exptl_absorpt_correction_type 'semi empirical'
_exptl_absorpt_process_details psi-scans
_exptl_crystal_colour colourless
_exptl_crystal_density_diffrn 1.595
_exptl_crystal_density_method 'not measured'
_exptl_crystal_description block
_exptl_crystal_F_000 592
_exptl_crystal_size_max 0.3
_exptl_crystal_size_mid 0.3
_exptl_crystal_size_min 0.1
_refine_diff_density_max 0.322
_refine_diff_density_min -0.299
_refine_diff_density_rms 0.074
_refine_ls_extinction_method none
_refine_ls_goodness_of_fit_ref 1.032
_refine_ls_hydrogen_treatment mixed
_refine_ls_matrix_type full
_refine_ls_number_parameters 156
_refine_ls_number_reflns 2131
_refine_ls_number_restraints 0
_refine_ls_restrained_S_all 1.032
_refine_ls_R_factor_all 0.0541
_refine_ls_R_factor_gt 0.0283
_refine_ls_shift/su_max 0.020
_refine_ls_shift/su_mean 0.001
_refine_ls_structure_factor_coef Fsqd
_refine_ls_weighting_details 'calc w=1/[\s^2^(Fo^2^)+(0.0363P)^2^+0.4038P] where P=(Fo^2^+2Fc^2^)/3'
_refine_ls_weighting_scheme calc
_refine_ls_wR_factor_gt 0.0666
_refine_ls_wR_factor_ref 0.0746
_reflns_number_gt 1570
_reflns_number_total 2131
_reflns_threshold_expression >2sigma(I)
_cod_data_source_file ol0164132_s2.cif
_cod_data_source_block rjkt0112
_cod_original_cell_volume 1212.1(4)
_cod_original_sg_symbol_H-M P2(1)/n
_cod_database_code 1507527

loop_
_symmetry_equiv_pos_as_xyz
'x, y, z'
'-x+1/2, y+1/2, -z+1/2'
'-x, -y, -z'
'x-1/2, -y-1/2, z-1/2'

loop_
_atom_site_label
_atom_site_type_symbol
_atom_site_fract_x
_atom_site_fract_y
_atom_site_fract_z
_atom_site_U_iso_or_equiv
_atom_site_adp_type
_atom_site_occupancy
_atom_site_symmetry_multiplicity
_atom_site_calc_flag
_atom_site_refinement_flags
_atom_site_disorder_assembly
_atom_site_disorder_group
Br1A Br -0.0039(5) 0.8749(7) 0.3645(11) 0.0379(10) Uani 0.69(7) 1 d P A 1
Br1B Br -0.0069(11) 0.8813(13) 0.3523(19) 0.0293(17) Uani 0.31(7) 1 d P A 2
C1 C 0.1542(2) 0.9597(4) 0.4329(3) 0.0214(7) Uani 1 1 d . . .
C2 C 0.2501(3) 0.8535(3) 0.5143(3) 0.0222(6) Uani 1 1 d . A .
H2 H 0.2253 0.7628 0.5433 0.027 Uiso 1 1 calc R . .
O1 O 0.35184(18) 0.8377(2) 0.49005(19) 0.0232(5) Uani 1 1 d . . .
C3 C 0.3681(3) 0.9231(3) 0.5953(3) 0.0198(6) Uani 1 1 d . A .
H3 H 0.4147 0.8708 0.6727 0.024 Uiso 1 1 calc R . .
C4 C 0.3819(2) 1.0961(3) 0.5982(2) 0.0164(6) Uani 1 1 d . . .
C7 C 0.3433(3) 1.1597(3) 0.6887(2) 0.0205(6) Uani 1 1 d . A .
H7A H 0.3614 1.2686 0.6994 0.025 Uiso 1 1 calc R . .
H7B H 0.2565 1.1482 0.6552 0.025 Uiso 1 1 calc R . .
C8 C 0.4037(3) 1.0826(4) 0.8100(3) 0.0252(7) Uani 1 1 d . . .
H8 H 0.4877 1.0839 0.8521 0.030 Uiso 1 1 calc R A .
C9 C 0.3455(3) 1.0135(4) 0.8605(3) 0.0299(7) Uani 1 1 d . A .
H9A H 0.2615 1.0103 0.8209 0.036 Uiso 1 1 calc R . .
H9B H 0.3883 0.9680 0.9359 0.036 Uiso 1 1 calc R . .
O2 O 0.50596(16) 1.1369(2) 0.64473(17) 0.0212(4) Uani 1 1 d . A .
H2A H 0.5313 1.1045 0.5995 0.032 Uiso 1 1 calc R . .
C5 C 0.3021(2) 1.1677(3) 0.4718(3) 0.0178(6) Uani 1 1 d . A .
O3 O 0.36504(16) 1.1394(2) 0.40543(16) 0.0205(4) Uani 1 1 d . . .
C10 C 0.3013(3) 1.1816(4) 0.2803(3) 0.0309(8) Uani 1 1 d . A .
H10A H 0.3504 1.1587 0.2424 0.046 Uiso 1 1 calc R . .
H10B H 0.2838 1.2895 0.2736 0.046 Uiso 1 1 calc R . .
H10C H 0.2272 1.1248 0.2413 0.046 Uiso 1 1 calc R . .
O4 O 0.28062(18) 1.3278(2) 0.47640(19) 0.0225(5) Uani 1 1 d . . .
C11 C 0.3832(3) 1.4274(4) 0.5113(3) 0.0332(8) Uani 1 1 d . A .
H11A H 0.3589 1.5319 0.5112 0.050 Uiso 1 1 calc R . .
H11B H 0.4148 1.4164 0.4553 0.050 Uiso 1 1 calc R . .
H11C H 0.4445 1.4003 0.5908 0.050 Uiso 1 1 calc R . .
C6 C 0.1751(2) 1.1019(3) 0.4116(2) 0.0194(6) Uani 1 1 d . A .
H6 H 0.1110 1.1627 0.3589 0.023 Uiso 1 1 calc R . .

loop_
_atom_site_aniso_label
_atom_site_aniso_U_11
_atom_site_aniso_U_22
_atom_site_aniso_U_33
_atom_site_aniso_U_23
_atom_site_aniso_U_13
_atom_site_aniso_U_12
Br1A 0.0243(13) 0.052(2) 0.0408(16) -0.0200(13) 0.0179(12) -0.0205(13)
Br1B 0.018(2) 0.029(3) 0.037(3) -0.007(2) 0.0085(19) -0.007(2)
C1 0.0158(14) 0.0258(17) 0.0241(16) -0.0077(13) 0.0107(13) -0.0034(12)
C2 0.0273(16) 0.0164(16) 0.0304(16) -0.0011(13) 0.0198(13) -0.0038(12)
O1 0.0248(11) 0.0193(11) 0.0288(11) -0.0022(9) 0.0154(9) 0.0025(9)
C3 0.0224(15) 0.0197(16) 0.0198(15) 0.0042(12) 0.0119(13) 0.0039(12)
C4 0.0140(13) 0.0205(16) 0.0150(14) 0.0031(12) 0.0071(11) 0.0014(11)
C7 0.0192(14) 0.0229(16) 0.0198(15) -0.0029(12) 0.0095(12) -0.0006(12)
C8 0.0238(15) 0.0312(19) 0.0199(15) -0.0027(13) 0.0095(13) -0.0001(13)
C9 0.0326(18) 0.0346(19) 0.0238(17) 0.0037(15) 0.0144(14) 0.0022(15)
O2 0.0139(9) 0.0293(12) 0.0200(10) -0.0024(10) 0.0078(8) -0.0016(9)
C5 0.0187(14) 0.0173(15) 0.0186(14) 0.0014(12) 0.0097(12) 0.0005(11)
O3 0.0180(10) 0.0284(12) 0.0157(10) 0.0039(9) 0.0083(8) -0.0001(9)
C10 0.0322(18) 0.044(2) 0.0182(16) 0.0066(15) 0.0130(14) 0.0045(15)
O4 0.0249(11) 0.0135(10) 0.0280(11) 0.0008(9) 0.0115(9) 0.0007(9)
C11 0.043(2) 0.0220(17) 0.0341(19) -0.0017(15) 0.0174(17) -0.0093(15)
C6 0.0147(13) 0.0241(17) 0.0185(14) -0.0038(13) 0.0068(11) 0.0003(12)

loop_
_atom_type_symbol
_atom_type_description
_atom_type_scat_dispersion_real
_atom_type_scat_dispersion_imag
_atom_type_scat_source
C C 0.0033 0.0016 'International Tables Vol C Tables 4.2.6.8 and 6.1.1.4'
H H 0.0000 0.0000 'International Tables Vol C Tables 4.2.6.8 and 6.1.1.4'
O O 0.0106 0.0060 'International Tables Vol C Tables 4.2.6.8 and 6.1.1.4'
Br Br -0.2901 2.4595 'International Tables Vol C Tables 4.2.6.8 and 6.1.1.4'

loop_
_geom_angle_atom_site_label_1
_geom_angle_atom_site_label_2
_geom_angle_atom_site_label_3
_geom_angle
C6 C1 C2 123.6(3)
C6 C1 Br1A 122.5(4)
C2 C1 Br1A 113.9(3)
C6 C1 Br1B 119.3(5)
C2 C1 Br1B 117.1(5)
Br1A C1 Br1B 4.5(8)
O1 C2 C3 59.20(18)
O1 C2 C1 115.0(2)
C3 C2 C1 116.4(3)
C3 O1 C2 61.27(18)
O1 C3 C2 59.53(18)
O1 C3 C4 120.0(2)
C2 C3 C4 119.4(3)
O2 C4 C3 110.4(2)
O2 C4 C7 105.7(2)
C3 C4 C7 107.8(2)
O2 C4 C5 111.9(2)
C3 C4 C5 111.3(2)
C7 C4 C5 109.7(2)
C8 C7 C4 113.9(2)
C9 C8 C7 124.2(3)
O3 C5 O4 111.3(2)
O3 C5 C6 112.7(2)
O4 C5 C6 102.4(2)
O3 C5 C4 105.3(2)
O4 C5 C4 113.2(2)
C6 C5 C4 112.2(2)
C5 O3 C10 115.1(2)
C5 O4 C11 116.3(2)
C1 C6 C5 121.0(3)

loop_
_geom_bond_atom_site_label_1
_geom_bond_atom_site_label_2
_geom_bond_distance
Br1A C1 1.901(7)
Br1B C1 1.911(13)
C1 C6 1.319(4)
C1 C2 1.481(4)
C2 O1 1.451(3)
C2 C3 1.477(4)
O1 C3 1.446(4)
C3 C4 1.515(4)
C4 O2 1.426(3)
C4 C7 1.534(4)
C4 C5 1.556(4)
C7 C8 1.505(4)
C8 C9 1.317(4)
C5 O3 1.413(3)
C5 O4 1.427(3)
C5 C6 1.519(4)
O3 C10 1.437(3)
O4 C11 1.439(4)

loop_
_geom_torsion_atom_site_label_1
_geom_torsion_atom_site_label_2
_geom_torsion_atom_site_label_3
_geom_torsion_atom_site_label_4
_geom_torsion
C6 C1 C2 O1 -52.0(4)
Br1A C1 C2 O1 129.8(4)
Br1B C1 C2 O1 126.3(7)
C6 C1 C2 C3 14.5(4)
Br1A C1 C2 C3 -163.7(4)
Br1B C1 C2 C3 -167.2(7)
C1 C2 O1 C3 107.1(3)
C2 O1 C3 C4 -108.6(3)
C1 C2 C3 O1 -104.7(3)
O1 C2 C3 C4 109.5(3)
C1 C2 C3 C4 4.8(4)
O1 C3 C4 O2 -89.1(3)
C2 C3 C4 O2 -158.8(2)
O1 C3 C4 C7 156.0(2)
C2 C3 C4 C7 86.3(3)
O1 C3 C4 C5 35.7(3)
C2 C3 C4 C5 -34.0(4)
O2 C4 C7 C8 -66.8(3)
C3 C4 C7 C8 51.2(3)
C5 C4 C7 C8 172.5(2)
C4 C7 C8 C9 -122.3(3)
O2 C4 C5 O3 46.5(3)
C3 C4 C5 O3 -77.5(3)
C7 C4 C5 O3 163.4(2)
O2 C4 C5 O4 -75.3(3)
C3 C4 C5 O4 160.7(2)
C7 C4 C5 O4 41.6(3)
O2 C4 C5 C6 169.4(2)
C3 C4 C5 C6 45.4(3)
C7 C4 C5 C6 -73.7(3)
O4 C5 O3 C10 -63.4(3)
C6 C5 O3 C10 51.0(3)
C4 C5 O3 C10 173.6(2)
O3 C5 O4 C11 -49.5(3)
C6 C5 O4 C11 -170.2(2)
C4 C5 O4 C11 68.8(3)
C2 C1 C6 C5 -0.5(4)
Br1A C1 C6 C5 177.5(4)
Br1B C1 C6 C5 -178.8(7)
O3 C5 C6 C1 88.2(3)
O4 C5 C6 C1 -152.1(3)
C4 C5 C6 C1 -30.4(4)
